data_7102339
loop_
_publ_author_name
'Vogel, Ulf'
'Nixon, John F'
'Scheer, Manfred'

_publ_section_title
;
 Copper(I) mediated oligomerisation of a phosphaalkyne.
;
_journal_issue 47
_journal_name_full 'Chemical communications (Cambridge, England)'
_journal_page_first 5055
_journal_page_last 5057
_journal_paper_doi 10.1039/b712161j
_journal_year 2007
_chemical_formula_moiety 'C20 H37 P5, 0.5(C7 H8)'
_chemical_formula_structural '(P5 H C4)(C4 H9)4 * 0.5(C7 H8)'
_chemical_formula_sum 'C23.5 H41 P5'
_chemical_formula_weight 478.41
_chemical_name_systematic
;
?
;
_space_group_IT_number 12
_symmetry_cell_setting monoclinic
_symmetry_space_group_name_Hall '-C 2y'
_symmetry_space_group_name_H-M 'C 1 2/m 1'
_atom_sites_solution_hydrogens mixed
_atom_sites_solution_primary direct
_atom_sites_solution_secondary difmap
_audit_creation_method SHELXL-97
_cell_angle_alpha 90.00
_cell_angle_beta 108.2020(10)
_cell_angle_gamma 90.00
_cell_formula_units_Z 4
_cell_length_a 23.7888(3)
_cell_length_b 11.2636(2)
_cell_length_c 10.38680(10)
_cell_measurement_reflns_used 16404
_cell_measurement_temperature 123(2)
_cell_measurement_theta_max 65.3244
_cell_measurement_theta_min 1.9472
_cell_volume 2643.85(6)
_computing_cell_refinement
;
CrysAlis RED, Oxford Diffraction Ltd.,
Version 1.171.31.7 (release 18-10-2006 CrysAlis171 .NET)
(compiled Oct 18 2006,16:28:17)
;
_computing_data_collection
;
CrysAlis CCD, Oxford Diffraction Ltd.,
Version 1.171.31.7 (release 18-10-2006 CrysAlis171 .NET)
(compiled Oct 18 2006,16:28:17)
;
_computing_data_reduction
;
CrysAlis RED, Oxford Diffraction Ltd.,
Version 1.171.31.7 (release 18-10-2006 CrysAlis171 .NET)
(compiled Oct 18 2006,16:28:17)
;
_computing_molecular_graphics Siemens-XP
_computing_publication_material SHELXL-97
_computing_structure_refinement 'SHELXL-97 (Sheldrick, 1997)'
_computing_structure_solution 'SHELXS-97 (Sheldrick, 1990)'
_diffrn_ambient_temperature 123(2)
_diffrn_detector_area_resol_mean 10.5431
_diffrn_measured_fraction_theta_full 0.989
_diffrn_measured_fraction_theta_max 0.989
_diffrn_measurement_device_type 'Oxford Gemini R-Ultra'
_diffrn_measurement_method 'combined phi- and omega-scans'
_diffrn_radiation_monochromator graphite
_diffrn_radiation_source 'fine-focus sealed tube'
_diffrn_radiation_type CuK\a
_diffrn_radiation_wavelength 1.54178
_diffrn_reflns_av_R_equivalents 0.1366
_diffrn_reflns_av_sigmaI/netI 0.0440
_diffrn_reflns_limit_h_max 28
_diffrn_reflns_limit_h_min -27
_diffrn_reflns_limit_k_max 13
_diffrn_reflns_limit_k_min -13
_diffrn_reflns_limit_l_max 11
_diffrn_reflns_limit_l_min -12
_diffrn_reflns_number 25696
_diffrn_reflns_theta_full 65.50
_diffrn_reflns_theta_max 65.50
_diffrn_reflns_theta_min 3.91
_exptl_absorpt_coefficient_mu 3.259
_exptl_absorpt_correction_T_max 0.613
_exptl_absorpt_correction_T_min 0.208
_exptl_absorpt_correction_type multi-scan
_exptl_absorpt_process_details
;
CrysAlis RED, Oxford Diffraction Ltd.,
Version 1.171.31.7 (release 18-10-2006 CrysAlis171 .NET)
(compiled Oct 18 2006,16:28:17)
Empirical absorption correction using spherical harmonics,
implemented in SCALE3 ABSPACK scaling algorithm.
;
_exptl_crystal_colour 'light yellow'
_exptl_crystal_density_diffrn 1.202
_exptl_crystal_density_method 'not measured'
_exptl_crystal_description block
_exptl_crystal_F_000 1028
_exptl_crystal_size_max 0.40
_exptl_crystal_size_mid 0.30
_exptl_crystal_size_min 0.15
_refine_diff_density_max 1.973
_refine_diff_density_min -0.560
_refine_diff_density_rms 0.122
_refine_ls_extinction_method none
_refine_ls_goodness_of_fit_ref 1.098
_refine_ls_hydrogen_treatment constr
_refine_ls_matrix_type full
_refine_ls_number_parameters 158
_refine_ls_number_reflns 2385
_refine_ls_number_restraints 0
_refine_ls_restrained_S_all 1.098
_refine_ls_R_factor_all 0.0850
_refine_ls_R_factor_gt 0.0810
_refine_ls_shift/su_max 0.001
_refine_ls_shift/su_mean 0.000
_refine_ls_structure_factor_coef Fsqd
_refine_ls_weighting_details 'calc w=1/[\s^2^(Fo^2^)+(0.1503P)^2^+10.0028P] where P=(Fo^2^+2Fc^2^)/3'
_refine_ls_weighting_scheme calc
_refine_ls_wR_factor_gt 0.2302
_refine_ls_wR_factor_ref 0.2363
_reflns_number_gt 2156
_reflns_number_total 2385
_reflns_threshold_expression >2sigma(I)
_cod_data_source_file b712161j.txt
_cod_data_source_block u512_2
_cod_original_sg_symbol_H-M 'C 2/m'
_cod_original_formula_sum 'C23.50 H41 P5'
_cod_database_code 7102339

loop_
_symmetry_equiv_pos_as_xyz
'x, y, z'
'-x, y, -z'
'x+1/2, y+1/2, z'
'-x+1/2, y+1/2, -z'
'-x, -y, -z'
'x, -y, z'
'-x+1/2, -y+1/2, -z'
'x+1/2, -y+1/2, z'

loop_
_atom_site_label
_atom_site_type_symbol
_atom_site_fract_x
_atom_site_fract_y
_atom_site_fract_z
_atom_site_U_iso_or_equiv
_atom_site_adp_type
_atom_site_occupancy
_atom_site_symmetry_multiplicity
_atom_site_calc_flag
_atom_site_refinement_flags
P1 P 0.82551(4) 0.37921(8) 0.16827(9) 0.0276(4) Uani 1 1 d .
P3 P 0.80058(6) 0.5000 0.37558(13) 0.0306(4) Uani 1 2 d S
P4 P 0.91659(6) 0.5000 0.42535(14) 0.0346(5) Uani 1 2 d S
P5 P 0.94957(7) 0.5000 0.25403(16) 0.0497(6) Uani 1 2 d S
H1 H 0.9586 0.6095 0.2447 0.050 Uiso 0.50 1 d PR
C1 C 0.85654(16) 0.3850(3) 0.3599(4) 0.0287(9) Uani 1 1 d .
C2 C 0.7731(2) 0.5000 0.1860(5) 0.0236(10) Uani 1 2 d S
C3 C 0.8729(2) 0.5000 0.1280(5) 0.0266(11) Uani 1 2 d S
C4 C 0.86377(18) 0.2653(4) 0.4348(4) 0.0356(9) Uani 1 1 d .
C5 C 0.8054(2) 0.1972(4) 0.3913(5) 0.0459(11) Uani 1 1 d .
H5A H 0.7925 0.1859 0.2928 0.069 Uiso 1 1 calc R
H5B H 0.7753 0.2423 0.4169 0.069 Uiso 1 1 calc R
H5C H 0.8109 0.1196 0.4362 0.069 Uiso 1 1 calc R
C6 C 0.8809(2) 0.2853(5) 0.5882(4) 0.0492(12) Uani 1 1 d .
H6A H 0.8885 0.2086 0.6350 0.074 Uiso 1 1 calc R
H6B H 0.8485 0.3258 0.6098 0.074 Uiso 1 1 calc R
H6C H 0.9167 0.3343 0.6180 0.074 Uiso 1 1 calc R
C7 C 0.9122(2) 0.1934(5) 0.4013(6) 0.0589(14) Uani 1 1 d .
H7A H 0.9003 0.1778 0.3037 0.088 Uiso 1 1 calc R
H7B H 0.9181 0.1179 0.4506 0.088 Uiso 1 1 calc R
H7C H 0.9493 0.2386 0.4283 0.088 Uiso 1 1 calc R
C8 C 0.7058(2) 0.5000 0.1169(6) 0.0299(12) Uani 1 2 d S
C9 C 0.6888(3) 0.5000 -0.0368(6) 0.0473(16) Uani 1 2 d S
H9A H 0.7056 0.5714 -0.0597 0.050 Uiso 1 1 d R
H9B H 0.6457 0.5000 -0.0697 0.050 Uiso 1 2 d SR
C10 C 0.68004(19) 0.6110(4) 0.1615(5) 0.0480(12) Uani 1 1 d .
H10A H 0.6378 0.6169 0.1108 0.072 Uiso 1 1 calc R
H10B H 0.7007 0.6814 0.1437 0.072 Uiso 1 1 calc R
H10C H 0.6851 0.6060 0.2587 0.072 Uiso 1 1 calc R
C11 C 0.8788(2) 0.5000 -0.0176(5) 0.0328(12) Uani 1 2 d S
C12 C 0.9122(2) 0.3885(5) -0.0373(5) 0.0469(12) Uani 1 1 d .
H12A H 0.9528 0.3913 0.0245 0.070 Uiso 1 1 calc R
H12B H 0.9128 0.3852 -0.1311 0.070 Uiso 1 1 calc R
H12C H 0.8922 0.3179 -0.0178 0.070 Uiso 1 1 calc R
C13 C 0.8176(3) 0.5000 -0.1249(6) 0.0437(15) Uani 1 2 d S
H13A H 0.8220 0.5000 -0.2135 0.052 Uiso 1 2 d SR
H13B H 0.7962 0.4305 -0.1142 0.052 Uiso 1 1 d R
C1S C 0.4954(5) 0.5000 -0.0764(16) 0.048(3) Uani 0.50 2 d SP
C2S C 0.4979(4) 0.3943(10) 0.1258(13) 0.061(3) Uani 0.50 1 d P
H2SA H 0.4924 0.3195 0.1648 0.074 Uiso 0.50 1 d PR
C3S C 0.4970(4) 0.5000 -0.2070(10) 0.074(2) Uani 1 2 d S
H3SA H 0.4933 0.5799 -0.2407 0.111 Uiso 0.25 1 d PR
H3SB H 0.5339 0.4671 -0.2094 0.111 Uiso 0.25 1 d PR
H3SC H 0.4649 0.4529 -0.2626 0.111 Uiso 0.25 1 d PR
H3SD H 0.4908 0.5000 -0.3029 0.089 Uiso 0.50 2 d SPR
C4S C 0.5000 0.3953(6) 0.0000 0.0519(18) Uani 1 2 d S
H4SA H 0.5050 0.3212 -0.0408 0.062 Uiso 0.50 1 d PR

loop_
_atom_site_aniso_label
_atom_site_aniso_U_11
_atom_site_aniso_U_22
_atom_site_aniso_U_33
_atom_site_aniso_U_23
_atom_site_aniso_U_13
_atom_site_aniso_U_12
P1 0.0290(6) 0.0282(6) 0.0295(6) 0.0001(4) 0.0147(4) 0.0013(3)
P3 0.0361(8) 0.0317(8) 0.0263(7) 0.000 0.0131(6) 0.000
P4 0.0307(8) 0.0420(9) 0.0320(8) 0.000 0.0110(6) 0.000
P5 0.0294(9) 0.0875(14) 0.0344(9) 0.000 0.0129(7) 0.000
C1 0.0216(18) 0.033(2) 0.0328(19) 0.0054(15) 0.0107(15) 0.0005(14)
C2 0.020(2) 0.027(3) 0.026(2) 0.000 0.0091(19) 0.000
C3 0.024(2) 0.036(3) 0.024(2) 0.000 0.013(2) 0.000
C4 0.038(2) 0.030(2) 0.040(2) 0.0085(17) 0.0147(17) 0.0043(17)
C5 0.059(3) 0.037(2) 0.045(2) 0.0065(19) 0.021(2) -0.008(2)
C6 0.059(3) 0.050(3) 0.037(2) 0.013(2) 0.013(2) -0.001(2)
C7 0.060(3) 0.054(3) 0.068(3) 0.024(3) 0.028(3) 0.027(3)
C8 0.023(3) 0.029(3) 0.038(3) 0.000 0.010(2) 0.000
C9 0.028(3) 0.071(5) 0.039(3) 0.000 0.004(3) 0.000
C10 0.024(2) 0.055(3) 0.063(3) -0.012(2) 0.0091(19) 0.0073(19)
C11 0.033(3) 0.046(3) 0.025(3) 0.000 0.017(2) 0.000
C12 0.050(3) 0.058(3) 0.042(2) -0.009(2) 0.028(2) 0.005(2)
C13 0.046(4) 0.063(4) 0.023(3) 0.000 0.011(2) 0.000
C1S 0.022(6) 0.051(8) 0.074(9) 0.000 0.018(6) 0.000
C2S 0.039(5) 0.051(6) 0.085(9) 0.026(6) 0.008(5) -0.001(4)
C3S 0.057(5) 0.091(7) 0.077(6) 0.000 0.024(4) 0.000
C4S 0.040(4) 0.032(3) 0.083(6) 0.000 0.018(3) 0.000

loop_
_atom_type_symbol
_atom_type_description
_atom_type_scat_dispersion_real
_atom_type_scat_dispersion_imag
_atom_type_scat_source
C C 0.0181 0.0091 'International Tables Vol C Tables 4.2.6.8 and 6.1.1.4'
H H 0.0000 0.0000 'International Tables Vol C Tables 4.2.6.8 and 6.1.1.4'
P P 0.2955 0.4335 'International Tables Vol C Tables 4.2.6.8 and 6.1.1.4'

loop_
_geom_angle_atom_site_label_1
_geom_angle_atom_site_label_2
_geom_angle_atom_site_label_3
_geom_angle
_geom_angle_site_symmetry_1
_geom_angle_site_symmetry_3
C2 P1 C3 87.74(16) . .
C2 P1 C1 85.74(19) . .
C3 P1 C1 98.26(19) . .
C2 P3 C1 86.21(16) . .
C2 P3 C1 86.21(16) . 6_565
C1 P3 C1 85.9(2) . 6_565
C2 P3 P4 101.90(16) . .
C1 P3 P4 45.62(12) . .
C1 P3 P4 45.62(12) 6_565 .
C1 P4 C1 86.5(2) . 6_565
C1 P4 P5 97.59(13) . .
C1 P4 P5 97.59(13) 6_565 .
C1 P4 P3 45.93(12) . .
C1 P4 P3 45.93(12) 6_565 .
P5 P4 P3 117.71(8) . .
C3 P5 P4 92.88(16) . .
C3 P5 H1 95.6 . .
P4 P5 H1 100.2 . .
C4 C1 P4 117.8(3) . .
C4 C1 P1 116.5(3) . .
P4 C1 P1 113.80(19) . .
C4 C1 P3 121.6(3) . .
P4 C1 P3 88.45(17) . .
P1 C1 P3 93.42(17) . .
C8 C2 P3 117.5(4) . .
C8 C2 P1 125.2(2) . .
P3 C2 P1 94.47(19) . .
C8 C2 P1 125.2(2) . 6_565
P3 C2 P1 94.47(19) . 6_565
P1 C2 P1 91.9(2) . 6_565
C11 C3 P5 108.2(3) . .
C11 C3 P1 117.0(2) . .
P5 C3 P1 111.1(2) . .
C11 C3 P1 117.0(2) . 6_565
P5 C3 P1 111.1(2) . 6_565
P1 C3 P1 91.8(2) . 6_565
C5 C4 C6 107.7(3) . .
C5 C4 C7 110.2(4) . .
C6 C4 C7 109.8(4) . .
C5 C4 C1 110.0(3) . .
C6 C4 C1 110.4(4) . .
C7 C4 C1 108.7(3) . .
C4 C5 H5A 109.5 . .
C4 C5 H5B 109.5 . .
H5A C5 H5B 109.5 . .
C4 C5 H5C 109.5 . .
H5A C5 H5C 109.5 . .
H5B C5 H5C 109.5 . .
C4 C6 H6A 109.5 . .
C4 C6 H6B 109.5 . .
H6A C6 H6B 109.5 . .
C4 C6 H6C 109.5 . .
H6A C6 H6C 109.5 . .
H6B C6 H6C 109.5 . .
C4 C7 H7A 109.5 . .
C4 C7 H7B 109.5 . .
H7A C7 H7B 109.5 . .
C4 C7 H7C 109.5 . .
H7A C7 H7C 109.5 . .
H7B C7 H7C 109.5 . .
C9 C8 C10 108.6(3) . 6_565
C9 C8 C10 108.6(3) . .
C10 C8 C10 110.0(5) 6_565 .
C9 C8 C2 112.8(4) . .
C10 C8 C2 108.5(3) 6_565 .
C10 C8 C2 108.5(3) . .
C8 C9 H9A 105.4 . .
C8 C9 H9B 105.9 . .
H9A C9 H9B 112.7 . .
C8 C10 H10A 109.5 . .
C8 C10 H10B 109.5 . .
H10A C10 H10B 109.5 . .
C8 C10 H10C 109.5 . .
H10A C10 H10C 109.5 . .
H10B C10 H10C 109.5 . .
C13 C11 C12 108.5(3) . 6_565
C13 C11 C12 108.5(3) . .
C12 C11 C12 110.0(5) 6_565 .
C13 C11 C3 110.6(4) . .
C12 C11 C3 109.7(3) 6_565 .
C12 C11 C3 109.7(3) . .
C11 C12 H12A 109.5 . .
C11 C12 H12B 109.5 . .
H12A C12 H12B 109.5 . .
C11 C12 H12C 109.5 . .
H12A C12 H12C 109.5 . .
H12B C12 H12C 109.5 . .
C11 C13 H13A 109.5 . .
C11 C13 H13B 109.5 . .
H13A C13 H13B 109.4 . .
C2S C1S C2S 127.8(17) 2_655 5_665
C2S C1S C3S 64.7(9) 2_655 .
C2S C1S C3S 64.7(9) 5_665 .
C2S C1S C4S 57.9(6) 2_655 .
C2S C1S C4S 166.9(13) 5_665 .
C3S C1S C4S 122.5(5) . .
C2S C1S C4S 166.9(13) 2_655 5_665
C2S C1S C4S 57.9(6) 5_665 5_665
C3S C1S C4S 122.5(5) . 5_665
C4S C1S C4S 114.0(11) . 5_665
C2S C1S C1S 113.9(9) 2_655 5_665
C2S C1S C1S 113.9(9) 5_665 5_665
C3S C1S C1S 170.8(14) . 5_665
C4S C1S C1S 57.0(5) . 5_665
C4S C1S C1S 57.0(5) 5_665 5_665
C4S C2S C1S 64.1(9) . 5_665
C4S C2S C3S 123.2(9) . 5_665
C1S C2S C3S 59.1(8) 5_665 5_665
C4S C2S H2SA 118.4 . .
C1S C2S H2SA 177.4 5_665 .
C3S C2S H2SA 118.4 5_665 .
C1S C3S C2S 56.2(6) . 2_655
C1S C3S C2S 56.2(6) . 5_665
C2S C3S C2S 111.3(11) 2_655 5_665
C1S C3S H3SA 109.5 . .
C2S C3S H3SA 165.7 2_655 .
C2S C3S H3SA 54.5 5_665 .
C1S C3S H3SB 109.4 . .
C2S C3S H3SB 77.6 2_655 .
C2S C3S H3SB 115.0 5_665 .
H3SA C3S H3SB 109.5 . .
C1S C3S H3SC 109.5 . .
C2S C3S H3SC 78.6 2_655 .
C2S C3S H3SC 135.6 5_665 .
H3SA C3S H3SC 109.5 . .
H3SB C3S H3SC 109.5 . .
C1S C3S H3SD 170.2 . .
C2S C3S H3SD 124.3 2_655 .
C2S C3S H3SD 124.3 5_665 .
H3SA C3S H3SD 69.8 . .
H3SB C3S H3SD 79.5 . .
H3SC C3S H3SD 62.7 . .
C2S C4S C2S 179.0(11) . 2_655
C2S C4S C1S 123.0(8) . .
C2S C4S C1S 58.0(7) 2_655 .
C2S C4S C1S 58.0(7) . 5_665
C2S C4S C1S 123.0(8) 2_655 5_665
C1S C4S C1S 66.0(11) . 5_665
C2S C4S H4SA 118.4 . .
C2S C4S H4SA 60.6 2_655 .
C1S C4S H4SA 118.6 . .
C1S C4S H4SA 168.4 5_665 .

loop_
_geom_bond_atom_site_label_1
_geom_bond_atom_site_label_2
_geom_bond_distance
_geom_bond_site_symmetry_2
P1 C2 1.893(3) .
P1 C3 1.895(3) .
P1 C1 1.896(4) .
P3 C2 1.871(5) .
P3 C1 1.901(4) .
P3 C1 1.901(4) 6_565
P3 P4 2.644(2) .
P4 C1 1.891(4) .
P4 C1 1.891(4) 6_565
P4 P5 2.157(2) .
P5 C3 1.884(5) .
P5 H1 1.2609 .
C1 C4 1.539(5) .
C2 C8 1.536(7) .
C2 P1 1.893(3) 6_565
C3 C11 1.562(7) .
C3 P1 1.895(3) 6_565
C4 C5 1.527(6) .
C4 C6 1.533(6) .
C4 C7 1.535(6) .
C5 H5A 0.9800 .
C5 H5B 0.9800 .
C5 H5C 0.9800 .
C6 H6A 0.9800 .
C6 H6B 0.9800 .
C6 H6C 0.9800 .
C7 H7A 0.9800 .
C7 H7B 0.9800 .
C7 H7C 0.9800 .
C8 C9 1.519(8) .
C8 C10 1.527(5) 6_565
C8 C10 1.527(5) .
C9 H9A 0.9600 .
C9 H9B 0.9751 .
C10 H10A 0.9800 .
C10 H10B 0.9800 .
C10 H10C 0.9800 .
C11 C13 1.533(8) .
C11 C12 1.533(5) 6_565
C11 C12 1.533(5) .
C12 H12A 0.9800 .
C12 H12B 0.9800 .
C12 H12C 0.9800 .
C13 H13A 0.9586 .
C13 H13B 0.9587 .
C1S C2S 1.326(12) 2_655
C1S C2S 1.326(12) 5_665
C1S C3S 1.369(17) .
C1S C4S 1.406(10) .
C1S C4S 1.406(10) 5_665
C1S C1S 1.53(3) 5_665
C2S C4S 1.324(13) .
C2S C1S 1.326(12) 5_665
C2S C3S 1.442(14) 5_665
C2S H2SA 0.9601 .
C3S C2S 1.442(14) 2_655
C3S C2S 1.442(14) 5_665
C3S H3SA 0.9600 .
C3S H3SB 0.9600 .
C3S H3SC 0.9601 .
C3S H3SD 0.9600 .
C4S C2S 1.324(13) 2_655
C4S C1S 1.406(10) 5_665
C4S H4SA 0.9600 .
